data_7044533
loop_
_publ_author_name
'Jamshidi, Mahboubeh'
'Babaghasabha, Mojgan'
'Shahsavari, Hamid R.'
'Nabavizadeh, S. Masoud'

_publ_section_title
;
 Influence of Thiolate Ligands on Luminescent Properties of
 Cycloplatinated(II) Complexes
;
_journal_name_full 'Dalton Trans.'
_journal_paper_doi 10.1039/C7DT03599C
_journal_year 2017
_chemical_formula_moiety 'C37 H28 N P Pt S, C H2 Cl2'
_chemical_formula_sum 'C38 H30 Cl2 N P Pt S'
_chemical_formula_weight 829.65
_space_group_crystal_system triclinic
_space_group_IT_number 2
_space_group_name_Hall '-P 1'
_space_group_name_H-M_alt 'P -1'
_symmetry_space_group_name_Hall '-P 1'
_symmetry_space_group_name_H-M 'P -1'
_atom_sites_solution_hydrogens geom
_atom_sites_solution_primary dual
_audit_creation_date 2016-10-17
_audit_creation_method
;
Olex2 1.2-alpha
(compiled 2016.10.10 svn.r3347 for OlexSys, GUI svn.r5252)
;
_audit_update_record
;
2017-05-01 deposited with the CCDC.
2017-10-24 downloaded from the CCDC.
;
_cell_angle_alpha 85.1370(10)
_cell_angle_beta 85.669(2)
_cell_angle_gamma 78.299(2)
_cell_formula_units_Z 2
_cell_length_a 10.0395(2)
_cell_length_b 10.9690(2)
_cell_length_c 15.0116(3)
_cell_measurement_reflns_used 29094
_cell_measurement_temperature 294.60(10)
_cell_measurement_theta_max 73.4780
_cell_measurement_theta_min 4.5030
_cell_volume 1610.06(6)
_computing_cell_refinement 'CrysAlisPro 1.171.38.42b (Rigaku OD, 2015)'
_computing_data_collection 'CrysAlisPro 1.171.38.42b (Rigaku OD, 2015)'
_computing_data_reduction 'CrysAlisPro 1.171.38.42b (Rigaku OD, 2015)'
_computing_molecular_graphics 'Olex2 (Dolomanov et al., 2009)'
_computing_publication_material 'Olex2 (Dolomanov et al., 2009)'
_computing_structure_refinement 'ShelXL (Sheldrick, 2015)'
_computing_structure_solution 'ShelXT (Sheldrick, 2015)'
_diffrn_ambient_environment air
_diffrn_ambient_temperature 294.60(10)
_diffrn_detector 'CCD plate'
_diffrn_detector_area_resol_mean 5.1773
_diffrn_detector_type Atlas
_diffrn_measured_fraction_theta_full 0.999
_diffrn_measured_fraction_theta_max 0.979
_diffrn_measurement_details
;
List of Runs (angles in degrees, time in seconds):

  # Type    Start    End  Width  t~exp~   \w     \q     \k     \f   Frames
#--------------------------------------------------------------------------
  1  \w      3.00  32.00   1.00    1.00    --   40.00  90.00 -93.74   29
  2  \w     13.00 114.00   1.00    1.00    --   41.23  57.00  60.00  101
  3  \w     17.00 116.00   1.00    1.00    --   41.23  37.00-150.00   99
  4  \w    -31.00  69.00   1.00    1.00    --   41.23 -57.00   0.00  100
  5  \w     17.00 116.00   1.00    1.00    --   41.23  37.00   0.00   99
  6  \w      2.00  97.00   1.00    1.00    --   41.23-125.00-120.00   95
  7  \w    -33.00  66.00   1.00    1.00    --   41.23 -37.00-120.00   99
  8  \w      9.00  38.00   1.00    1.00    --   44.00  84.00 165.74   29
  9  \w     14.00  46.00   1.00    1.00    --   48.00  81.00  75.83   32
 10  \w     18.00  46.00   1.00    1.00    --   52.00  81.00-137.35   28
 11  \w     19.00  47.00   1.00    1.00    --   52.00  79.00  42.67   28
 12  \w     18.00  45.00   1.00    1.00    --   52.00  82.00 -26.36   27
 13  \w     18.00  45.00   1.00    1.00    --   52.00  82.00 -60.13   27
 14  \w     23.00  49.00   1.00    1.00    --   56.00  78.00  95.99   26
 15  \w     32.00 140.00   1.00    1.00    --   64.00  76.00-142.14  108
 16  \w     32.00 139.00   1.00    1.00    --   64.00  75.00  83.35  107
 17  \w     32.00 139.00   1.00    1.00    --   64.00  75.00 -18.04  107
 18  \w     32.00 139.00   1.00    1.00    --   64.00  75.00  32.32  107
 19  \w     32.00 140.00   1.00    1.00    --   64.00  76.00 148.50  108
 20  \w     31.00 140.00   1.00    1.00    --   64.00  77.00 -97.71  109
 21  \w     36.00 144.00   1.00    1.00    --   68.00  76.00  50.66  108
 22  \w     39.00 148.00   1.00    1.00    --   72.00  77.00 178.33  109
 23  \w     39.00 148.00   1.00    1.00    --   72.00  77.00 -73.00  109
 24  \w     58.00 133.00   1.00    1.00    --   88.00  68.00 100.01   75
 25  \w     74.00 158.00   1.00    1.00    --  106.46  77.00  90.00   84
 26  \w     91.00 118.00   1.00    1.00    --  106.46-125.00-180.00   27
 27  \w     77.00 104.00   1.00    1.00    --  106.46  61.00-150.00   27
 28  \w     41.00  67.00   1.00    1.00    --  106.46-125.00-180.00   26
 29  \w     38.00  83.00   1.00    1.00    --  106.46 -94.00-180.00   45
 30  \w    111.00 156.00   1.00    1.00    --  106.46  77.00 -90.00   45
 31  \w    106.00 153.00   1.00    1.00    --  106.46  77.00-180.00   47
 32  \w     74.00 108.00   1.00    1.00    --  106.46  77.00 -90.00   34
 33  \w    120.00 151.00   1.00    1.00    --  106.46  61.00   0.00   31
 34  \w     75.00 144.00   1.00    1.00    --  106.46  77.00 120.00   69
 35  \w     77.00 104.00   1.00    1.00    --  106.46  61.00   0.00   27
 36  \w     36.00  62.00   1.00    1.00    --  106.46 -45.00 -30.00   26
 37  \w     74.00 156.00   1.00    1.00    --  106.46  77.00 150.00   82
 38  \w     74.00 151.00   1.00    1.00    --  106.46  77.00-150.00   77
 39  \w     77.00 104.00   1.00    1.00    --  106.46  61.00 120.00   27
 40  \w     75.00 108.00   1.00    1.00    --  106.46  77.00  30.00   33
 41  \w     31.00 137.00   1.00    1.00    --  106.46 -77.00-150.00  106
 42  \w     79.00 156.00   1.00    1.00    --  106.46  61.00  60.00   77
 43  \w    109.00 157.00   1.00    1.00    --  106.46  77.00 -30.00   48
 44  \w     93.00 119.00   1.00    1.00    --  106.46-125.00 -30.00   26
 45  \w     74.00 100.00   1.00    1.00    --  106.46  77.00 -30.00   26
 46  \w     75.00 101.00   1.00    1.00    --  106.46  77.00-180.00   26
 47  \w     74.00 156.00   1.00    1.00    --  106.46  77.00 -60.00   82
 48  \w     40.00  66.00   1.00    1.00    --  106.46-125.00 -30.00   26
 49  \w     79.00 108.00   1.00    1.00    --  106.46  61.00  30.00   29
 50  \w    124.00 154.00   1.00    1.00    --  106.46  61.00  30.00   30
 51  \w     74.00 146.00   1.00    1.00    --  106.46  77.00-120.00   72
 52  \w     26.00  91.00   1.00    1.00    --  106.46 -94.00 120.00   65
 53  \w     33.00  68.00   1.00    1.00    --  106.46 -45.00-150.00   35
 54  \w     34.00  99.00   1.00    1.00    --  106.46 -94.00  60.00   65
 55  \w    129.00 156.00   1.00    1.00    --  106.46  77.00   0.00   27
 56  \w     24.00 101.00   1.00    1.00    --  106.46 -94.00   0.00   77
 57  \w     74.00 101.00   1.00    1.00    --  106.46  77.00   0.00   27
 58  \w     41.00  68.00   1.00    1.00    --  106.46 -45.00  30.00   27
;
_diffrn_measurement_device 'four-circle diffractometer'
_diffrn_measurement_device_type 'SuperNova, Single source at offset, Atlas'
_diffrn_measurement_method '\w scans'
_diffrn_orient_matrix_type 'CrysAlisPro convention (1999,Acta A55,543-557)'
_diffrn_orient_matrix_UB_11 0.0311017000
_diffrn_orient_matrix_UB_12 0.1004095000
_diffrn_orient_matrix_UB_13 -0.0722720000
_diffrn_orient_matrix_UB_21 0.0536678000
_diffrn_orient_matrix_UB_22 -0.1018745000
_diffrn_orient_matrix_UB_23 -0.0656743000
_diffrn_orient_matrix_UB_31 -0.1442134000
_diffrn_orient_matrix_UB_32 0.0146861000
_diffrn_orient_matrix_UB_33 -0.0333125000
_diffrn_radiation_monochromator mirror
_diffrn_radiation_probe x-ray
_diffrn_radiation_type CuK\a
_diffrn_radiation_wavelength 1.54184
_diffrn_reflns_av_R_equivalents 0.0503
_diffrn_reflns_av_unetI/netI 0.0278
_diffrn_reflns_Laue_measured_fraction_full 0.999
_diffrn_reflns_Laue_measured_fraction_max 0.979
_diffrn_reflns_limit_h_max 11
_diffrn_reflns_limit_h_min -12
_diffrn_reflns_limit_k_max 13
_diffrn_reflns_limit_k_min -13
_diffrn_reflns_limit_l_max 18
_diffrn_reflns_limit_l_min -18
_diffrn_reflns_number 34429
_diffrn_reflns_point_group_measured_fraction_full 0.999
_diffrn_reflns_point_group_measured_fraction_max 0.979
_diffrn_reflns_theta_full 67.684
_diffrn_reflns_theta_max 73.664
_diffrn_reflns_theta_min 4.126
_diffrn_source 'micro-focus sealed X-ray tube'
_diffrn_source_type 'SuperNova (Cu) X-ray Source'
_exptl_absorpt_coefficient_mu 10.973
_exptl_absorpt_correction_T_max 1.00000
_exptl_absorpt_correction_T_min 0.45460
_exptl_absorpt_correction_type multi-scan
_exptl_absorpt_process_details
;
CrysAlisPro 1.171.38.42b (Rigaku Oxford Diffraction, 2015)
Empirical absorption correction using spherical harmonics,
 implemented in SCALE3 ABSPACK scaling algorithm.
;
_exptl_crystal_colour yellow
_exptl_crystal_colour_primary yellow
_exptl_crystal_density_diffrn 1.711
_exptl_crystal_description prism
_exptl_crystal_F_000 816
_refine_diff_density_max 0.602
_refine_diff_density_min -0.980
_refine_diff_density_rms 0.081
_refine_ls_extinction_method none
_refine_ls_goodness_of_fit_ref 1.057
_refine_ls_hydrogen_treatment constr
_refine_ls_matrix_type full
_refine_ls_number_parameters 397
_refine_ls_number_reflns 6395
_refine_ls_number_restraints 0
_refine_ls_restrained_S_all 1.057
_refine_ls_R_factor_all 0.0192
_refine_ls_R_factor_gt 0.0187
_refine_ls_shift/su_max 0.002
_refine_ls_shift/su_mean 0.000
_refine_ls_structure_factor_coef Fsqd
_refine_ls_weighting_details 'w=1/[\s^2^(Fo^2^)+(0.0162P)^2^+2.0516P] where P=(Fo^2^+2Fc^2^)/3'
_refine_ls_weighting_scheme calc
_refine_ls_wR_factor_gt 0.0449
_refine_ls_wR_factor_ref 0.0452
_reflns_Friedel_coverage 0.000
_reflns_number_gt 6270
_reflns_number_total 6395
_reflns_threshold_expression 'I > 2\s(I)'
_cod_data_source_file c7dt03599c2.cif
_cod_data_source_block p158
_cod_database_code 7044533
_chemical_oxdiff_formula 'C37 H26 N P Pt S'
_chemical_oxdiff_usercomment Jamshidisemiromi_Yersin_2-bzg-SPh
_shelx_space_group_comment
;
The symmetry employed for this shelxl refinement is uniquely defined
by the following loop, which should always be used as a source of
symmetry information in preference to the above space-group names.
They are only intended as comments.
;
_reflns_odcompleteness_completeness 99.98
_reflns_odcompleteness_iscentric 1
_reflns_odcompleteness_theta 66.97
_olex2_refinement_description
;
1. Fixed Uiso
 At 1.2 times of:
  All C(H) groups, All C(H,H) groups
2.a Secondary CH2 refined with riding coordinates:
 C38(H38A,H38B)
2.b Aromatic/amide H refined with riding coordinates:
 C5(H5), C13(H13), C9(H9), C33(H33), C6(H6), C21(H21), C12(H12), C8(H8),
 C36(H36), C25(H25), C10(H10), C15(H15), C27(H27), C31(H31), C30(H30), C24(H24),
  C11(H11), C19(H19), C37(H37), C34(H34), C22(H22), C23(H23), C28(H28),
 C35(H35), C17(H17), C29(H29), C16(H16), C18(H18)
;
_shelx_shelxl_version_number 2014/7
_olex2_date_sample_data_collection 2016-10-12
_olex2_diffrn_ambient_temperature_device 'Oxford Cryosystems, CryoStream 700'
_olex2_submission_original_sample_id 2_bzg_Sph
_olex2_submission_special_instructions 'No special instructions were received'
_oxdiff_exptl_absorpt_empirical_details
;
Empirical correction (ABSPACK) includes:
- Absorption correction using spherical harmonics
- Frame scaling
;
_oxdiff_exptl_absorpt_empirical_full_max 1.759
_oxdiff_exptl_absorpt_empirical_full_min 0.699

loop_
_space_group_symop_operation_xyz
'x, y, z'
'-x, -y, -z'

loop_
_atom_site_label
_atom_site_type_symbol
_atom_site_fract_x
_atom_site_fract_y
_atom_site_fract_z
_atom_site_U_iso_or_equiv
_atom_site_adp_type
_atom_site_occupancy
_atom_site_site_symmetry_order
_atom_site_calc_flag
_atom_site_refinement_flags_posn
Pt1 Pt 0.66554(2) 0.70980(2) 0.82694(2) 0.01019(4) Uani 1 1 d .
S1 S 0.45908(6) 0.85411(6) 0.85345(4) 0.01573(12) Uani 1 1 d .
P1 P 0.57605(6) 0.61318(5) 0.72850(4) 0.01104(12) Uani 1 1 d .
Cl1 Cl 0.91313(8) 1.00134(7) 0.76783(5) 0.03845(17) Uani 1 1 d .
Cl2 Cl 0.85295(10) 1.22007(8) 0.64244(5) 0.0496(2) Uani 1 1 d .
N1 N 0.7657(2) 0.79058(19) 0.91691(13) 0.0135(4) Uani 1 1 d .
C3 C 0.8947(2) 0.7273(2) 0.93063(15) 0.0143(5) Uani 1 1 d .
C2 C 0.9389(2) 0.6171(2) 0.88397(15) 0.0124(5) Uani 1 1 d .
C5 C 1.1131(3) 0.6933(3) 0.99870(16) 0.0209(5) Uani 1 1 d .
H5 H 1.1712 0.7183 1.0358 0.025 Uiso 1 1 calc R
C13 C 0.7199(3) 0.8960(2) 0.95803(15) 0.0168(5) Uani 1 1 d .
H13 H 0.6328 0.9409 0.9476 0.020 Uiso 1 1 calc R
C1 C 0.8473(2) 0.5857(2) 0.82572(15) 0.0129(5) Uani 1 1 d .
C32 C 0.5446(2) 0.4625(2) 0.77827(15) 0.0140(5) Uani 1 1 d .
C9 C 1.0254(3) 0.4042(2) 0.79481(16) 0.0182(5) Uani 1 1 d .
H9 H 1.0536 0.3323 0.7642 0.022 Uiso 1 1 calc R
C20 C 0.4099(2) 0.6845(2) 0.68561(15) 0.0128(5) Uani 1 1 d .
C7 C 1.0706(2) 0.5453(2) 0.89716(16) 0.0167(5) Uani 1 1 d .
C33 C 0.5764(3) 0.4273(2) 0.86716(17) 0.0196(5) Uani 1 1 d .
H33 H 0.6185 0.4778 0.8978 0.024 Uiso 1 1 calc R
C6 C 1.1555(3) 0.5870(3) 0.95580(16) 0.0203(5) Uani 1 1 d .
H6 H 1.2421 0.5399 0.9647 0.024 Uiso 1 1 calc R
C21 C 0.2915(2) 0.6727(2) 0.73765(16) 0.0174(5) Uani 1 1 d .
H21 H 0.2977 0.6279 0.7931 0.021 Uiso 1 1 calc R
C12 C 0.7981(3) 0.9410(3) 1.01590(17) 0.0225(6) Uani 1 1 d .
H12 H 0.7627 1.0139 1.0441 0.027 Uiso 1 1 calc R
C8 C 1.1123(3) 0.4364(2) 0.85108(16) 0.0190(5) Uani 1 1 d .
H8 H 1.1980 0.3866 0.8586 0.023 Uiso 1 1 calc R
C36 C 0.4516(3) 0.2760(2) 0.77665(18) 0.0210(5) Uani 1 1 d .
H36 H 0.4105 0.2248 0.7459 0.025 Uiso 1 1 calc R
C25 C 0.3987(2) 0.7527(2) 0.60318(15) 0.0155(5) Uani 1 1 d .
H25 H 0.4769 0.7615 0.5678 0.019 Uiso 1 1 calc R
C10 C 0.8952(2) 0.4770(2) 0.78231(15) 0.0156(5) Uani 1 1 d .
H10 H 0.8393 0.4517 0.7438 0.019 Uiso 1 1 calc R
C15 C 0.2939(2) 1.0108(2) 0.73787(16) 0.0173(5) Uani 1 1 d .
H15 H 0.2230 0.9994 0.7793 0.021 Uiso 1 1 calc R
C14 C 0.4275(2) 0.9506(2) 0.75485(16) 0.0154(5) Uani 1 1 d .
C4 C 0.9801(3) 0.7672(2) 0.98749(16) 0.0181(5) Uani 1 1 d .
C27 C 0.6624(3) 0.5157(2) 0.55923(16) 0.0188(5) Uani 1 1 d .
H27 H 0.5947 0.4687 0.5694 0.023 Uiso 1 1 calc R
C31 C 0.7847(2) 0.6628(2) 0.60733(16) 0.0164(5) Uani 1 1 d .
H31 H 0.7995 0.7147 0.6499 0.020 Uiso 1 1 calc R
C30 C 0.8638(3) 0.6562(3) 0.52685(17) 0.0218(6) Uani 1 1 d .
H30 H 0.9315 0.7031 0.5160 0.026 Uiso 1 1 calc R
C24 C 0.2716(2) 0.8078(2) 0.57348(16) 0.0173(5) Uani 1 1 d .
H24 H 0.2649 0.8534 0.5184 0.021 Uiso 1 1 calc R
C11 C 0.9274(3) 0.8768(3) 1.03088(16) 0.0214(6) Uani 1 1 d .
H11 H 0.9801 0.9057 1.0697 0.026 Uiso 1 1 calc R
C19 C 0.5319(3) 0.9704(2) 0.69133(17) 0.0191(5) Uani 1 1 d .
H19 H 0.6217 0.9330 0.7015 0.023 Uiso 1 1 calc R
C37 C 0.4797(2) 0.3859(2) 0.73433(17) 0.0184(5) Uani 1 1 d .
H37 H 0.4550 0.4089 0.6759 0.022 Uiso 1 1 calc R
C34 C 0.5462(3) 0.3184(3) 0.91022(18) 0.0256(6) Uani 1 1 d .
H34 H 0.5672 0.2968 0.9695 0.031 Uiso 1 1 calc R
C22 C 0.1646(3) 0.7272(3) 0.70728(17) 0.0211(5) Uani 1 1 d .
H22 H 0.0861 0.7181 0.7420 0.025 Uiso 1 1 calc R
C23 C 0.1547(3) 0.7952(2) 0.62529(17) 0.0190(5) Uani 1 1 d .
H23 H 0.0696 0.8323 0.6051 0.023 Uiso 1 1 calc R
C28 C 0.7421(3) 0.5094(2) 0.47932(17) 0.0212(6) Uani 1 1 d .
H28 H 0.7281 0.4574 0.4366 0.025 Uiso 1 1 calc R
C35 C 0.4845(3) 0.2418(3) 0.8648(2) 0.0255(6) Uani 1 1 d .
H35 H 0.4654 0.1680 0.8931 0.031 Uiso 1 1 calc R
C26 C 0.6836(2) 0.5923(2) 0.62446(15) 0.0145(5) Uani 1 1 d .
C17 C 0.3696(3) 1.1042(3) 0.59757(18) 0.0257(6) Uani 1 1 d .
H17 H 0.3504 1.1547 0.5453 0.031 Uiso 1 1 calc R
C29 C 0.8415(3) 0.5796(3) 0.46299(16) 0.0212(6) Uani 1 1 d .
H29 H 0.8938 0.5757 0.4091 0.025 Uiso 1 1 calc R
C16 C 0.2659(3) 1.0869(2) 0.66054(17) 0.0215(5) Uani 1 1 d .
H16 H 0.1767 1.1267 0.6508 0.026 Uiso 1 1 calc R
C18 C 0.5024(3) 1.0453(3) 0.61341(18) 0.0239(6) Uani 1 1 d .
H18 H 0.5726 1.0562 0.5712 0.029 Uiso 1 1 calc R
C38 C 0.8073(3) 1.1467(3) 0.7456(2) 0.0420(8) Uani 1 1 d .
H38A H 0.8119 1.2001 0.7931 0.050 Uiso 1 1 calc R
H38B H 0.7139 1.1357 0.7452 0.050 Uiso 1 1 calc R

loop_
_atom_site_aniso_label
_atom_site_aniso_U_11
_atom_site_aniso_U_22
_atom_site_aniso_U_33
_atom_site_aniso_U_23
_atom_site_aniso_U_13
_atom_site_aniso_U_12
Pt1 0.01047(6) 0.00960(6) 0.00993(6) -0.00033(4) -0.00160(4) -0.00046(4)
S1 0.0146(3) 0.0164(3) 0.0136(3) -0.0011(2) -0.0010(2) 0.0032(2)
P1 0.0119(3) 0.0097(3) 0.0112(3) 0.0005(2) -0.0013(2) -0.0018(2)
Cl1 0.0382(4) 0.0356(4) 0.0398(4) 0.0039(3) -0.0012(3) -0.0063(3)
Cl2 0.0749(6) 0.0357(5) 0.0365(4) -0.0011(3) -0.0234(4) -0.0003(4)
N1 0.0143(10) 0.0144(10) 0.0122(9) -0.0006(8) -0.0001(7) -0.0042(8)
C3 0.0144(12) 0.0180(13) 0.0104(11) 0.0033(9) 0.0002(9) -0.0052(10)
C2 0.0119(11) 0.0126(12) 0.0110(10) 0.0050(9) -0.0005(8) -0.0011(9)
C5 0.0174(13) 0.0304(15) 0.0167(12) 0.0021(11) -0.0045(10) -0.0096(11)
C13 0.0179(12) 0.0176(13) 0.0150(11) -0.0029(9) 0.0000(9) -0.0032(10)
C1 0.0126(11) 0.0131(12) 0.0110(10) 0.0036(9) -0.0015(9) 0.0005(9)
C32 0.0120(11) 0.0110(12) 0.0175(11) 0.0029(9) 0.0002(9) -0.0008(9)
C9 0.0203(13) 0.0147(13) 0.0156(12) 0.0013(9) 0.0029(10) 0.0038(10)
C20 0.0121(11) 0.0120(12) 0.0151(11) -0.0011(9) -0.0038(9) -0.0030(9)
C7 0.0144(12) 0.0209(13) 0.0136(11) 0.0058(9) 0.0013(9) -0.0049(10)
C33 0.0193(13) 0.0188(14) 0.0200(12) 0.0058(10) -0.0039(10) -0.0044(11)
C6 0.0120(12) 0.0298(15) 0.0177(12) 0.0071(10) -0.0029(9) -0.0040(11)
C21 0.0184(12) 0.0178(13) 0.0150(11) 0.0030(9) -0.0002(9) -0.0032(10)
C12 0.0287(14) 0.0226(14) 0.0187(12) -0.0078(10) 0.0023(11) -0.0095(12)
C8 0.0136(12) 0.0206(14) 0.0181(12) 0.0058(10) 0.0007(9) 0.0039(10)
C36 0.0169(13) 0.0119(13) 0.0341(14) -0.0041(11) 0.0043(11) -0.0041(10)
C25 0.0160(12) 0.0169(13) 0.0144(11) 0.0003(9) -0.0007(9) -0.0057(10)
C10 0.0162(12) 0.0158(13) 0.0136(11) -0.0001(9) -0.0022(9) 0.0002(10)
C15 0.0161(12) 0.0168(13) 0.0187(12) -0.0031(10) -0.0007(9) -0.0017(10)
C14 0.0191(12) 0.0104(12) 0.0172(12) -0.0056(9) 0.0001(9) -0.0027(10)
C4 0.0186(12) 0.0246(14) 0.0126(11) 0.0020(10) -0.0014(9) -0.0092(11)
C27 0.0214(13) 0.0180(13) 0.0170(12) -0.0023(10) -0.0020(10) -0.0036(10)
C31 0.0183(12) 0.0149(12) 0.0158(11) 0.0011(9) -0.0028(9) -0.0029(10)
C30 0.0185(13) 0.0282(15) 0.0181(12) 0.0044(11) 0.0003(10) -0.0062(11)
C24 0.0198(13) 0.0161(13) 0.0162(12) 0.0028(9) -0.0055(10) -0.0037(10)
C11 0.0250(14) 0.0266(15) 0.0163(12) -0.0034(10) -0.0039(10) -0.0122(12)
C19 0.0161(12) 0.0151(13) 0.0257(13) -0.0020(10) 0.0009(10) -0.0024(10)
C37 0.0178(12) 0.0172(13) 0.0198(12) -0.0021(10) 0.0007(10) -0.0031(10)
C34 0.0212(14) 0.0280(16) 0.0245(14) 0.0128(11) -0.0030(11) -0.0031(12)
C22 0.0157(13) 0.0226(14) 0.0239(13) 0.0010(11) 0.0022(10) -0.0032(11)
C23 0.0153(12) 0.0165(13) 0.0251(13) -0.0008(10) -0.0086(10) -0.0005(10)
C28 0.0253(14) 0.0192(14) 0.0172(12) -0.0056(10) -0.0024(10) 0.0024(11)
C35 0.0166(13) 0.0150(14) 0.0408(16) 0.0091(12) 0.0060(11) -0.0008(11)
C26 0.0133(11) 0.0144(12) 0.0138(11) 0.0002(9) -0.0023(9) 0.0018(9)
C17 0.0348(16) 0.0211(14) 0.0192(13) 0.0056(10) -0.0047(11) -0.0025(12)
C29 0.0211(13) 0.0245(14) 0.0133(12) 0.0007(10) 0.0036(10) 0.0040(11)
C16 0.0193(13) 0.0181(14) 0.0256(13) -0.0007(10) -0.0073(10) 0.0021(11)
C18 0.0265(14) 0.0189(14) 0.0246(13) 0.0020(11) 0.0066(11) -0.0046(11)
C38 0.0319(17) 0.041(2) 0.048(2) -0.0114(16) 0.0057(15) 0.0057(15)

loop_
_atom_type_symbol
_atom_type_description
_atom_type_scat_dispersion_real
_atom_type_scat_dispersion_imag
_atom_type_scat_source
C C 0.0181 0.0091 'International Tables Vol C Tables 4.2.6.8 and 6.1.1.4'
H H 0.0000 0.0000 'International Tables Vol C Tables 4.2.6.8 and 6.1.1.4'
Cl Cl 0.3639 0.7018 'International Tables Vol C Tables 4.2.6.8 and 6.1.1.4'
N N 0.0311 0.0180 'International Tables Vol C Tables 4.2.6.8 and 6.1.1.4'
P P 0.2955 0.4335 'International Tables Vol C Tables 4.2.6.8 and 6.1.1.4'
Pt Pt -4.5932 6.9264 'International Tables Vol C Tables 4.2.6.8 and 6.1.1.4'
S S 0.3331 0.5567 'International Tables Vol C Tables 4.2.6.8 and 6.1.1.4'

loop_
_geom_angle_atom_site_label_1
_geom_angle_atom_site_label_2
_geom_angle_atom_site_label_3
_geom_angle
P1 Pt1 S1 93.00(2)
N1 Pt1 S1 91.88(6)
N1 Pt1 P1 175.10(6)
C1 Pt1 S1 170.72(6)
C1 Pt1 P1 94.34(7)
C1 Pt1 N1 80.84(9)
C14 S1 Pt1 107.58(8)
C32 P1 Pt1 110.44(8)
C32 P1 C26 110.45(11)
C20 P1 Pt1 119.76(8)
C20 P1 C32 101.64(11)
C20 P1 C26 101.54(10)
C26 P1 Pt1 112.21(8)
C3 N1 Pt1 113.57(15)
C13 N1 Pt1 128.05(17)
C13 N1 C3 118.3(2)
N1 C3 C2 116.0(2)
N1 C3 C4 122.6(2)
C4 C3 C2 121.5(2)
C3 C2 C1 117.7(2)
C7 C2 C3 118.8(2)
C7 C2 C1 123.5(2)
C6 C5 H5 119.7
C6 C5 C4 120.6(2)
C4 C5 H5 119.7
N1 C13 H13 118.8
N1 C13 C12 122.4(2)
C12 C13 H13 118.8
C2 C1 Pt1 111.89(16)
C10 C1 Pt1 132.69(18)
C10 C1 C2 115.4(2)
C33 C32 P1 118.53(18)
C37 C32 P1 123.01(19)
C37 C32 C33 118.2(2)
C8 C9 H9 119.1
C8 C9 C10 121.7(2)
C10 C9 H9 119.1
C21 C20 P1 119.35(18)
C25 C20 P1 121.67(18)
C25 C20 C21 119.0(2)
C2 C7 C6 118.8(2)
C8 C7 C2 118.0(2)
C8 C7 C6 123.1(2)
C32 C33 H33 119.5
C34 C33 C32 121.0(2)
C34 C33 H33 119.5
C5 C6 C7 121.9(2)
C5 C6 H6 119.1
C7 C6 H6 119.1
C20 C21 H21 119.8
C22 C21 C20 120.5(2)
C22 C21 H21 119.8
C13 C12 H12 120.3
C11 C12 C13 119.5(2)
C11 C12 H12 120.3
C9 C8 C7 119.4(2)
C9 C8 H8 120.3
C7 C8 H8 120.3
C37 C36 H36 119.8
C37 C36 C35 120.4(2)
C35 C36 H36 119.8
C20 C25 H25 119.9
C24 C25 C20 120.3(2)
C24 C25 H25 119.9
C1 C10 C9 121.9(2)
C1 C10 H10 119.0
C9 C10 H10 119.0
C14 C15 H15 119.5
C16 C15 H15 119.5
C16 C15 C14 121.0(2)
C15 C14 S1 119.77(19)
C19 C14 S1 122.30(19)
C19 C14 C15 117.9(2)
C3 C4 C5 118.4(2)
C11 C4 C3 117.4(2)
C11 C4 C5 124.2(2)
C28 C27 H27 119.8
C28 C27 C26 120.4(2)
C26 C27 H27 119.8
C30 C31 H31 119.8
C26 C31 H31 119.8
C26 C31 C30 120.5(2)
C31 C30 H30 120.0
C29 C30 C31 120.0(2)
C29 C30 H30 120.0
C25 C24 H24 119.8
C23 C24 C25 120.4(2)
C23 C24 H24 119.8
C12 C11 C4 119.8(2)
C12 C11 H11 120.1
C4 C11 H11 120.1
C14 C19 H19 119.7
C18 C19 C14 120.6(2)
C18 C19 H19 119.7
C32 C37 H37 119.6
C36 C37 C32 120.8(2)
C36 C37 H37 119.6
C33 C34 H34 120.0
C33 C34 C35 120.0(3)
C35 C34 H34 120.0
C21 C22 H22 120.0
C23 C22 C21 120.0(2)
C23 C22 H22 120.0
C24 C23 C22 119.8(2)
C24 C23 H23 120.1
C22 C23 H23 120.1
C27 C28 H28 119.8
C29 C28 C27 120.4(2)
C29 C28 H28 119.8
C36 C35 H35 120.2
C34 C35 C36 119.5(2)
C34 C35 H35 120.2
C27 C26 P1 122.95(19)
C31 C26 P1 118.13(17)
C31 C26 C27 118.8(2)
C16 C17 H17 120.4
C16 C17 C18 119.1(2)
C18 C17 H17 120.4
C30 C29 H29 120.0
C28 C29 C30 120.0(2)
C28 C29 H29 120.0
C15 C16 C17 120.5(2)
C15 C16 H16 119.7
C17 C16 H16 119.7
C19 C18 C17 120.8(2)
C19 C18 H18 119.6
C17 C18 H18 119.6
Cl1 C38 Cl2 112.37(17)
Cl1 C38 H38A 109.1
Cl1 C38 H38B 109.1
Cl2 C38 H38A 109.1
Cl2 C38 H38B 109.1
H38A C38 H38B 107.9

loop_
_geom_bond_atom_site_label_1
_geom_bond_atom_site_label_2
_geom_bond_distance
Pt1 S1 2.3689(6)
Pt1 P1 2.2285(6)
Pt1 N1 2.0951(19)
Pt1 C1 2.043(2)
S1 C14 1.755(3)
P1 C32 1.833(2)
P1 C20 1.832(2)
P1 C26 1.834(2)
Cl1 C38 1.749(3)
Cl2 C38 1.757(4)
N1 C3 1.361(3)
N1 C13 1.339(3)
C3 C2 1.425(3)
C3 C4 1.407(3)
C2 C1 1.425(3)
C2 C7 1.414(3)
C5 H5 0.9300
C5 C6 1.356(4)
C5 C4 1.429(4)
C13 H13 0.9300
C13 C12 1.395(3)
C1 C10 1.389(3)
C32 C33 1.400(3)
C32 C37 1.395(3)
C9 H9 0.9300
C9 C8 1.373(4)
C9 C10 1.403(3)
C20 C21 1.395(3)
C20 C25 1.391(3)
C7 C6 1.432(4)
C7 C8 1.404(4)
C33 H33 0.9300
C33 C34 1.387(4)
C6 H6 0.9300
C21 H21 0.9300
C21 C22 1.386(4)
C12 H12 0.9300
C12 C11 1.371(4)
C8 H8 0.9300
C36 H36 0.9300
C36 C37 1.384(4)
C36 C35 1.390(4)
C25 H25 0.9300
C25 C24 1.385(3)
C10 H10 0.9300
C15 H15 0.9300
C15 C14 1.401(3)
C15 C16 1.383(4)
C14 C19 1.400(3)
C4 C11 1.404(4)
C27 H27 0.9300
C27 C28 1.389(3)
C27 C26 1.397(3)
C31 H31 0.9300
C31 C30 1.394(3)
C31 C26 1.393(3)
C30 H30 0.9300
C30 C29 1.385(4)
C24 H24 0.9300
C24 C23 1.382(4)
C11 H11 0.9300
C19 H19 0.9300
C19 C18 1.386(4)
C37 H37 0.9300
C34 H34 0.9300
C34 C35 1.388(4)
C22 H22 0.9300
C22 C23 1.383(4)
C23 H23 0.9300
C28 H28 0.9300
C28 C29 1.375(4)
C35 H35 0.9300
C17 H17 0.9300
C17 C16 1.383(4)
C17 C18 1.388(4)
C29 H29 0.9300
C16 H16 0.9300
C18 H18 0.9300
C38 H38A 0.9700
C38 H38B 0.9700

loop_
_geom_torsion_atom_site_label_1
_geom_torsion_atom_site_label_2
_geom_torsion_atom_site_label_3
_geom_torsion_atom_site_label_4
_geom_torsion
Pt1 S1 C14 C15 155.78(17)
Pt1 S1 C14 C19 -24.2(2)
Pt1 P1 C32 C33 0.7(2)
Pt1 P1 C32 C37 175.11(18)
Pt1 P1 C20 C21 -80.2(2)
Pt1 P1 C20 C25 98.30(19)
Pt1 P1 C26 C27 168.39(18)
Pt1 P1 C26 C31 -16.2(2)
Pt1 N1 C3 C2 -1.2(3)
Pt1 N1 C3 C4 178.93(18)
Pt1 N1 C13 C12 -179.03(18)
Pt1 C1 C10 C9 -177.83(19)
S1 C14 C19 C18 178.7(2)
P1 C32 C33 C34 175.5(2)
P1 C32 C37 C36 -176.45(19)
P1 C20 C21 C22 179.12(19)
P1 C20 C25 C24 -178.62(18)
N1 C3 C2 C1 2.0(3)
N1 C3 C2 C7 -178.3(2)
N1 C3 C4 C5 179.0(2)
N1 C3 C4 C11 0.0(4)
N1 C13 C12 C11 0.9(4)
C3 N1 C13 C12 -1.8(4)
C3 C2 C1 Pt1 -1.7(3)
C3 C2 C1 C10 -179.6(2)
C3 C2 C7 C6 -1.0(3)
C3 C2 C7 C8 179.6(2)
C3 C4 C11 C12 -0.9(4)
C2 C3 C4 C5 -0.8(4)
C2 C3 C4 C11 -179.8(2)
C2 C1 C10 C9 -0.5(3)
C2 C7 C6 C5 -0.1(4)
C2 C7 C8 C9 0.6(4)
C5 C4 C11 C12 -179.8(2)
C13 N1 C3 C2 -178.9(2)
C13 N1 C3 C4 1.3(3)
C13 C12 C11 C4 0.4(4)
C1 C2 C7 C6 178.6(2)
C1 C2 C7 C8 -0.8(3)
C32 P1 C20 C21 41.7(2)
C32 P1 C20 C25 -139.8(2)
C32 P1 C26 C27 44.7(2)
C32 P1 C26 C31 -139.88(19)
C32 C33 C34 C35 0.6(4)
C20 P1 C32 C33 -127.4(2)
C20 P1 C32 C37 47.0(2)
C20 P1 C26 C27 -62.5(2)
C20 P1 C26 C31 112.9(2)
C20 C21 C22 C23 -0.8(4)
C20 C25 C24 C23 -0.2(4)
C7 C2 C1 Pt1 178.64(18)
C7 C2 C1 C10 0.7(3)
C33 C32 C37 C36 -2.1(4)
C33 C34 C35 C36 -1.0(4)
C6 C5 C4 C3 -0.3(4)
C6 C5 C4 C11 178.6(3)
C6 C7 C8 C9 -178.8(2)
C21 C20 C25 C24 -0.1(3)
C21 C22 C23 C24 0.5(4)
C8 C9 C10 C1 0.3(4)
C8 C7 C6 C5 179.3(2)
C25 C20 C21 C22 0.6(4)
C25 C24 C23 C22 0.0(4)
C10 C9 C8 C7 -0.3(4)
C15 C14 C19 C18 -1.3(4)
C14 C15 C16 C17 0.7(4)
C14 C19 C18 C17 1.3(4)
C4 C3 C2 C1 -178.2(2)
C4 C3 C2 C7 1.5(3)
C4 C5 C6 C7 0.8(4)
C27 C28 C29 C30 0.7(4)
C31 C30 C29 C28 -0.5(4)
C30 C31 C26 P1 -176.12(19)
C30 C31 C26 C27 -0.5(4)
C37 C32 C33 C34 0.9(4)
C37 C36 C35 C34 -0.1(4)
C28 C27 C26 P1 176.09(19)
C28 C27 C26 C31 0.7(4)
C35 C36 C37 C32 1.7(4)
C26 P1 C32 C33 125.45(19)
C26 P1 C32 C37 -60.2(2)
C26 P1 C20 C21 155.66(19)
C26 P1 C20 C25 -25.8(2)
C26 C27 C28 C29 -0.8(4)
C26 C31 C30 C29 0.4(4)
C16 C15 C14 S1 -179.65(19)
C16 C15 C14 C19 0.3(4)
C16 C17 C18 C19 -0.3(4)
C18 C17 C16 C15 -0.7(4)
